data_4350073
loop_
_publ_author_name
'Xiang, Shiqun'
'Zhang, Xiaofeng'
'Chen, Hui'
'Li, Yinghua'
'Fan, Weibin'
'Huang, Deguang'

_publ_section_title
;
 Copper(ii) facilitated decarboxylation for the construction of
 pyridyl--pyrazole skeletons
;
_journal_issue 9
_journal_name_full 'Inorganic Chemistry Frontiers'
_journal_page_first 2359
_journal_paper_doi 10.1039/C9QI00599D
_journal_volume 6
_journal_year 2019
_chemical_formula_moiety 'C10 H2 Cu N4 O8, 4(C8 H20 N), 10(H2 O)'
_chemical_formula_sum 'C42 H102 Cu N8 O18'
_chemical_formula_weight 1070.86
_chemical_name_common (Et4N)4[Cu(pdc)2](H2O)10
_chemical_name_systematic (Et4N)4[Cu(pdc)2](H2O)10
_space_group_IT_number 15
_space_group_name_Hall '-C 2yc'
_space_group_name_H-M_alt 'C 1 2/c 1'
_symmetry_cell_setting monoclinic
_symmetry_space_group_name_Hall '-C 2yc'
_symmetry_space_group_name_H-M 'C 1 2/c 1'
_atom_sites_solution_hydrogens geom
_atom_sites_solution_primary direct
_atom_sites_solution_secondary difmap
_audit_creation_method SHELXL-97
_audit_update_record
;
2018-09-05 deposited with the CCDC.	2019-07-22 downloaded from the CCDC.
;
_cell_angle_alpha 90.00
_cell_angle_beta 93.2825(15)
_cell_angle_gamma 90.00
_cell_formula_units_Z 4
_cell_length_a 21.6716(4)
_cell_length_b 7.91640(15)
_cell_length_c 32.9340(5)
_cell_measurement_reflns_used 6183
_cell_measurement_temperature 100(2)
_cell_measurement_theta_max 73.8550
_cell_measurement_theta_min 4.0750
_cell_volume 5640.92(17)
_computing_cell_refinement 'CrysAlisPro 1.171.39.46 (Rigaku OD, 2018)'
_computing_data_collection 'CrysAlisPro 1.171.39.46 (Rigaku OD, 2018)'
_computing_data_reduction 'CrysAlisPro 1.171.39.46 (Rigaku OD, 2018)'
_computing_molecular_graphics 'Bruker SHELXTL'
_computing_publication_material 'Bruker SHELXTL'
_computing_structure_refinement 'SHELXL-97 (Sheldrick, 1997)'
_computing_structure_solution 'SHELXS-97 (Sheldrick, 1990)'
_diffrn_ambient_temperature 100(2)
_diffrn_detector_area_resol_mean 10.5594
_diffrn_measured_fraction_theta_full 0.994
_diffrn_measured_fraction_theta_max 0.994
_diffrn_measurement_device_type 'multiwire proportional'
_diffrn_measurement_method 'phi and omega scans'
_diffrn_radiation_monochromator mirror
_diffrn_radiation_source 'SuperNova (Cu) X-ray Source'
_diffrn_radiation_type CuK\a
_diffrn_radiation_wavelength 1.54184
_diffrn_reflns_av_R_equivalents 0.0177
_diffrn_reflns_av_sigmaI/netI 0.0234
_diffrn_reflns_limit_h_max 26
_diffrn_reflns_limit_h_min -25
_diffrn_reflns_limit_k_max 8
_diffrn_reflns_limit_k_min -9
_diffrn_reflns_limit_l_max 35
_diffrn_reflns_limit_l_min -40
_diffrn_reflns_number 10445
_diffrn_reflns_theta_full 70.00
_diffrn_reflns_theta_max 70.00
_diffrn_reflns_theta_min 4.09
_exptl_absorpt_coefficient_mu 1.147
_exptl_absorpt_correction_T_max 0.9556
_exptl_absorpt_correction_T_min 0.8378
_exptl_absorpt_correction_type multi-scan
_exptl_absorpt_process_details
; 
CrysAlisPro 1.171.39.46 (Rigaku Oxford Diffraction, 2018) 
Empirical absorption correction using spherical harmonics, 
 implemented in SCALE3 ABSPACK scaling algorithm. 
;
_exptl_crystal_colour needle
_exptl_crystal_density_diffrn 1.261
_exptl_crystal_density_method 'not measured'
_exptl_crystal_description purple
_exptl_crystal_F_000 2332
_exptl_crystal_size_max 0.16
_exptl_crystal_size_mid 0.12
_exptl_crystal_size_min 0.04
_refine_diff_density_max 0.316
_refine_diff_density_min -0.434
_refine_diff_density_rms 0.047
_refine_ls_extinction_method none
_refine_ls_goodness_of_fit_ref 1.057
_refine_ls_hydrogen_treatment mixed
_refine_ls_matrix_type full
_refine_ls_number_parameters 353
_refine_ls_number_reflns 5324
_refine_ls_number_restraints 0
_refine_ls_restrained_S_all 1.057
_refine_ls_R_factor_all 0.0345
_refine_ls_R_factor_gt 0.0304
_refine_ls_shift/su_max 0.001
_refine_ls_shift/su_mean 0.000
_refine_ls_structure_factor_coef Fsqd
_refine_ls_weighting_details 'calc w=1/[\s^2^(Fo^2^)+(0.0480P)^2^+2.6365P] where P=(Fo^2^+2Fc^2^)/3'
_refine_ls_weighting_scheme calc
_refine_ls_wR_factor_gt 0.0818
_refine_ls_wR_factor_ref 0.0849
_reflns_number_gt 4763
_reflns_number_total 5324
_reflns_threshold_expression >2sigma(I)
_cod_data_source_file c9qi00599d2.cif
_cod_data_source_block full_CCDC3
_cod_original_sg_symbol_H-M 'C 2/c'
_cod_database_code 4350073

loop_
_symmetry_equiv_pos_as_xyz
'x, y, z'
'-x, y, -z+1/2'
'x+1/2, y+1/2, z'
'-x+1/2, y+1/2, -z+1/2'
'-x, -y, -z'
'x, -y, z-1/2'
'-x+1/2, -y+1/2, -z'
'x+1/2, -y+1/2, z-1/2'

loop_
_atom_site_label
_atom_site_type_symbol
_atom_site_fract_x
_atom_site_fract_y
_atom_site_fract_z
_atom_site_U_iso_or_equiv
_atom_site_adp_type
_atom_site_occupancy
_atom_site_symmetry_multiplicity
_atom_site_calc_flag
_atom_site_refinement_flags
Cu1 Cu 0.0000 0.0000 0.0000 0.01550(9) Uani 1 2 d S
C1 C -0.11488(6) 0.14431(16) -0.01473(4) 0.0178(2) Uani 1 1 d .
C2 C 0.08656(6) -0.13740(16) 0.05444(4) 0.0163(2) Uani 1 1 d .
C3 C 0.10399(6) -0.18150(16) 0.09414(4) 0.0172(2) Uani 1 1 d .
H3 H 0.1416 -0.2317 0.1042 0.021 Uiso 1 1 calc R
C4 C 0.05301(6) -0.13462(16) 0.11592(3) 0.0157(2) Uani 1 1 d .
C5 C 0.04606(6) -0.15237(16) 0.16093(3) 0.0171(2) Uani 1 1 d .
N1 N 0.02929(5) -0.06968(14) 0.05339(3) 0.0178(2) Uani 1 1 d .
N2 N 0.00783(5) -0.06685(14) 0.09087(3) 0.0185(2) Uani 1 1 d .
O1 O -0.08072(4) 0.08511(12) 0.01540(3) 0.01977(19) Uani 1 1 d .
O2 O -0.16751(4) 0.20219(14) -0.01119(3) 0.0265(2) Uani 1 1 d .
O3 O -0.00228(5) -0.09895(15) 0.17581(3) 0.0294(2) Uani 1 1 d .
O4 O 0.09082(4) -0.21877(12) 0.18100(3) 0.0214(2) Uani 1 1 d .
N3 N -0.13423(5) -0.42468(14) 0.07639(3) 0.0203(2) Uani 1 1 d .
C6 C -0.12381(6) -0.35375(18) 0.11924(4) 0.0235(3) Uani 1 1 d .
H6A H -0.0815 -0.3064 0.1222 0.028 Uiso 1 1 calc R
H6B H -0.1532 -0.2597 0.1226 0.028 Uiso 1 1 calc R
C7 C -0.13147(7) -0.48072(19) 0.15297(4) 0.0284(3) Uani 1 1 d .
H7A H -0.1240 -0.4251 0.1794 0.043 Uiso 1 1 calc R
H7B H -0.1018 -0.5730 0.1505 0.043 Uiso 1 1 calc R
H7C H -0.1736 -0.5262 0.1509 0.043 Uiso 1 1 calc R
C8 C -0.08944(7) -0.56687(18) 0.06915(4) 0.0277(3) Uani 1 1 d .
H8A H -0.0992 -0.6134 0.0416 0.033 Uiso 1 1 calc R
H8B H -0.0963 -0.6580 0.0890 0.033 Uiso 1 1 calc R
C9 C -0.02162(8) -0.5189(2) 0.07256(6) 0.0424(4) Uani 1 1 d .
H9A H 0.0036 -0.6187 0.0675 0.064 Uiso 1 1 calc R
H9B H -0.0109 -0.4756 0.0999 0.064 Uiso 1 1 calc R
H9C H -0.0137 -0.4315 0.0524 0.064 Uiso 1 1 calc R
C10 C -0.12600(7) -0.27831(18) 0.04741(4) 0.0262(3) Uani 1 1 d .
H10A H -0.1579 -0.1922 0.0521 0.031 Uiso 1 1 calc R
H10B H -0.0852 -0.2259 0.0540 0.031 Uiso 1 1 calc R
C11 C -0.13025(9) -0.3259(2) 0.00270(5) 0.0405(4) Uani 1 1 d .
H11A H -0.1244 -0.2248 -0.0138 0.061 Uiso 1 1 calc R
H11B H -0.1710 -0.3747 -0.0044 0.061 Uiso 1 1 calc R
H11C H -0.0981 -0.4088 -0.0026 0.061 Uiso 1 1 calc R
C12 C -0.19839(7) -0.50163(18) 0.07013(4) 0.0261(3) Uani 1 1 d .
H12A H -0.2036 -0.5438 0.0418 0.031 Uiso 1 1 calc R
H12B H -0.2010 -0.6001 0.0885 0.031 Uiso 1 1 calc R
C13 C -0.25112(7) -0.3832(2) 0.07768(6) 0.0383(4) Uani 1 1 d .
H13A H -0.2905 -0.4431 0.0730 0.057 Uiso 1 1 calc R
H13B H -0.2499 -0.2867 0.0591 0.057 Uiso 1 1 calc R
H13C H -0.2472 -0.3428 0.1058 0.057 Uiso 1 1 calc R
N4 N -0.35967(5) -0.22094(14) 0.20546(3) 0.0212(2) Uani 1 1 d .
C14 C -0.36892(6) -0.37853(17) 0.23074(4) 0.0227(3) Uani 1 1 d .
H14A H -0.4107 -0.4241 0.2236 0.027 Uiso 1 1 calc R
H14B H -0.3386 -0.4647 0.2231 0.027 Uiso 1 1 calc R
C15 C -0.36243(8) -0.3540(2) 0.27633(4) 0.0326(3) Uani 1 1 d .
H15A H -0.3692 -0.4620 0.2899 0.049 Uiso 1 1 calc R
H15B H -0.3931 -0.2716 0.2845 0.049 Uiso 1 1 calc R
H15C H -0.3208 -0.3124 0.2841 0.049 Uiso 1 1 calc R
C16 C -0.29703(7) -0.1417(2) 0.21633(5) 0.0315(3) Uani 1 1 d .
H16A H -0.2936 -0.0360 0.2006 0.038 Uiso 1 1 calc R
H16B H -0.2951 -0.1109 0.2455 0.038 Uiso 1 1 calc R
C17 C -0.24234(7) -0.2522(2) 0.20854(6) 0.0396(4) Uani 1 1 d .
H17A H -0.2041 -0.1916 0.2164 0.059 Uiso 1 1 calc R
H17B H -0.2430 -0.2809 0.1796 0.059 Uiso 1 1 calc R
H17C H -0.2444 -0.3560 0.2246 0.059 Uiso 1 1 calc R
C18 C -0.36528(7) -0.27607(18) 0.16135(4) 0.0247(3) Uani 1 1 d .
H18A H -0.4061 -0.3300 0.1559 0.030 Uiso 1 1 calc R
H18B H -0.3333 -0.3625 0.1570 0.030 Uiso 1 1 calc R
C19 C -0.35845(8) -0.1344(2) 0.13097(5) 0.0370(4) Uani 1 1 d .
H19A H -0.3626 -0.1801 0.1033 0.055 Uiso 1 1 calc R
H19B H -0.3177 -0.0819 0.1355 0.055 Uiso 1 1 calc R
H19C H -0.3907 -0.0495 0.1344 0.055 Uiso 1 1 calc R
C20 C -0.40767(7) -0.08820(19) 0.21384(5) 0.0311(3) Uani 1 1 d .
H20A H -0.4059 -0.0656 0.2435 0.037 Uiso 1 1 calc R
H20B H -0.3965 0.0178 0.2001 0.037 Uiso 1 1 calc R
C21 C -0.47330(8) -0.1331(3) 0.20034(6) 0.0425(4) Uani 1 1 d .
H21A H -0.5008 -0.0401 0.2070 0.064 Uiso 1 1 calc R
H21B H -0.4856 -0.2359 0.2144 0.064 Uiso 1 1 calc R
H21C H -0.4762 -0.1523 0.1709 0.064 Uiso 1 1 calc R
O5 O 0.21978(6) 0.82031(17) 0.17802(4) 0.0398(3) Uani 1 1 d .
O6 O 0.25385(5) 0.56977(14) 0.04547(3) 0.0284(2) Uani 1 1 d .
O7 O -0.08864(5) 0.09065(14) 0.13069(3) 0.0283(2) Uani 1 1 d .
O8 O 0.07751(6) -0.25739(16) 0.26700(3) 0.0354(3) Uani 1 1 d .
O9 O -0.21723(6) 0.08575(18) 0.12899(4) 0.0368(3) Uani 1 1 d .
H7D H -0.0712(11) 0.059(3) 0.1119(7) 0.048(6) Uiso 1 1 d .
H5A H 0.2375(10) 0.752(3) 0.1625(6) 0.042(6) Uiso 1 1 d .
H6C H 0.2782(11) 0.600(3) 0.0313(7) 0.052(7) Uiso 1 1 d .
H6D H 0.2240(11) 0.634(3) 0.0401(6) 0.044(6) Uiso 1 1 d .
H7E H -0.0648(10) 0.043(3) 0.1477(7) 0.041(6) Uiso 1 1 d .
H9D H -0.1813(11) 0.088(3) 0.1321(6) 0.039(6) Uiso 1 1 d .
H8C H 0.0486(11) -0.209(3) 0.2782(7) 0.049(6) Uiso 1 1 d .
H5B H 0.1850(11) 0.801(3) 0.1765(6) 0.037(5) Uiso 1 1 d .
H9E H -0.2260(11) 0.078(3) 0.1058(8) 0.050(7) Uiso 1 1 d .
H8D H 0.0733(10) -0.235(3) 0.2449(8) 0.050(6) Uiso 1 1 d .

loop_
_atom_site_aniso_label
_atom_site_aniso_U_11
_atom_site_aniso_U_22
_atom_site_aniso_U_33
_atom_site_aniso_U_23
_atom_site_aniso_U_13
_atom_site_aniso_U_12
Cu1 0.01590(14) 0.02128(15) 0.00938(13) 0.00149(9) 0.00137(9) 0.00368(10)
C1 0.0196(6) 0.0199(6) 0.0138(5) -0.0006(5) 0.0019(4) 0.0003(5)
C2 0.0156(6) 0.0189(6) 0.0146(5) -0.0001(5) 0.0015(4) 0.0008(5)
C3 0.0163(6) 0.0203(6) 0.0148(5) 0.0013(5) -0.0003(4) 0.0019(5)
C4 0.0175(6) 0.0175(6) 0.0120(5) 0.0009(4) 0.0003(4) -0.0008(5)
C5 0.0213(6) 0.0178(6) 0.0123(5) 0.0013(4) 0.0012(4) -0.0020(5)
N1 0.0170(5) 0.0251(6) 0.0115(5) 0.0016(4) 0.0026(4) 0.0029(4)
N2 0.0186(5) 0.0265(6) 0.0106(5) 0.0016(4) 0.0031(4) 0.0025(4)
O1 0.0197(4) 0.0270(5) 0.0128(4) 0.0015(3) 0.0027(3) 0.0061(4)
O2 0.0195(4) 0.0418(6) 0.0185(4) 0.0029(4) 0.0044(3) 0.0111(4)
O3 0.0266(5) 0.0465(6) 0.0157(4) 0.0068(4) 0.0070(4) 0.0101(5)
O4 0.0248(5) 0.0254(5) 0.0139(4) 0.0034(4) -0.0009(3) 0.0031(4)
N3 0.0231(5) 0.0168(5) 0.0208(5) -0.0006(4) -0.0016(4) -0.0024(4)
C6 0.0249(6) 0.0219(6) 0.0232(6) -0.0062(5) -0.0021(5) -0.0012(5)
C7 0.0340(8) 0.0300(7) 0.0209(6) -0.0026(6) -0.0005(6) -0.0006(6)
C8 0.0345(8) 0.0214(7) 0.0274(7) -0.0036(5) 0.0024(6) 0.0042(6)
C9 0.0313(8) 0.0414(9) 0.0547(11) -0.0053(8) 0.0037(7) 0.0103(7)
C10 0.0293(7) 0.0208(6) 0.0281(7) 0.0048(6) -0.0021(5) -0.0053(5)
C11 0.0573(11) 0.0368(9) 0.0264(7) 0.0081(7) -0.0052(7) -0.0129(8)
C12 0.0268(7) 0.0253(7) 0.0258(7) 0.0000(5) -0.0027(5) -0.0104(6)
C13 0.0226(7) 0.0456(9) 0.0461(9) 0.0000(8) -0.0034(6) -0.0042(7)
N4 0.0236(5) 0.0160(5) 0.0240(5) -0.0017(4) 0.0019(4) -0.0002(4)
C14 0.0293(7) 0.0178(6) 0.0212(6) -0.0001(5) 0.0017(5) -0.0017(5)
C15 0.0398(8) 0.0369(8) 0.0210(7) -0.0025(6) 0.0017(6) -0.0002(7)
C16 0.0296(7) 0.0255(7) 0.0392(8) -0.0020(6) -0.0008(6) -0.0089(6)
C17 0.0256(7) 0.0455(10) 0.0471(9) 0.0025(8) -0.0033(7) -0.0012(7)
C18 0.0283(7) 0.0252(7) 0.0208(6) 0.0007(5) 0.0026(5) 0.0008(6)
C19 0.0366(8) 0.0415(9) 0.0335(8) 0.0152(7) 0.0082(6) 0.0069(7)
C20 0.0361(8) 0.0217(7) 0.0361(8) -0.0019(6) 0.0065(6) 0.0085(6)
C21 0.0306(8) 0.0524(10) 0.0451(9) -0.0010(8) 0.0062(7) 0.0136(8)
O5 0.0242(6) 0.0451(7) 0.0497(7) -0.0168(6) -0.0022(5) 0.0009(5)
O6 0.0250(5) 0.0321(6) 0.0283(5) 0.0066(4) 0.0023(4) 0.0021(5)
O7 0.0282(5) 0.0345(6) 0.0226(5) 0.0010(4) 0.0061(4) 0.0128(4)
O8 0.0470(7) 0.0421(6) 0.0172(5) 0.0028(5) 0.0035(5) 0.0180(5)
O9 0.0253(6) 0.0599(8) 0.0255(6) -0.0038(5) 0.0022(4) 0.0009(5)

loop_
_atom_type_symbol
_atom_type_description
_atom_type_scat_dispersion_real
_atom_type_scat_dispersion_imag
_atom_type_scat_source
C C 0.0181 0.0091 'International Tables Vol C Tables 4.2.6.8 and 6.1.1.4'
H H 0.0000 0.0000 'International Tables Vol C Tables 4.2.6.8 and 6.1.1.4'
Cu Cu -1.9646 0.5888 'International Tables Vol C Tables 4.2.6.8 and 6.1.1.4'
N N 0.0311 0.0180 'International Tables Vol C Tables 4.2.6.8 and 6.1.1.4'
O O 0.0492 0.0322 'International Tables Vol C Tables 4.2.6.8 and 6.1.1.4'

loop_
_geom_angle_atom_site_label_1
_geom_angle_atom_site_label_2
_geom_angle_atom_site_label_3
_geom_angle
_geom_angle_site_symmetry_1
_geom_angle_site_symmetry_3
N1 Cu1 N1 180.00(9) 5 .
N1 Cu1 O1 96.58(4) 5 5
N1 Cu1 O1 83.42(4) . 5
N1 Cu1 O1 83.42(4) 5 .
N1 Cu1 O1 96.58(4) . .
O1 Cu1 O1 180.00(5) 5 .
O2 C1 O1 123.44(11) . .
O2 C1 C2 121.85(11) . 5
O1 C1 C2 114.70(11) . 5
N1 C2 C3 108.94(10) . .
N1 C2 C1 114.83(10) . 5
C3 C2 C1 136.22(11) . 5
C2 C3 C4 103.67(10) . .
N2 C4 C3 110.90(10) . .
N2 C4 C5 121.81(11) . .
C3 C4 C5 127.28(11) . .
O3 C5 O4 124.86(11) . .
O3 C5 C4 119.08(11) . .
O4 C5 C4 116.05(11) . .
N2 N1 C2 110.42(10) . .
N2 N1 Cu1 136.41(8) . .
C2 N1 Cu1 113.16(8) . .
N1 N2 C4 106.07(10) . .
C1 O1 Cu1 113.89(8) . .
C8 N3 C10 111.65(11) . .
C8 N3 C12 105.67(10) . .
C10 N3 C12 111.09(10) . .
C8 N3 C6 110.94(10) . .
C10 N3 C6 106.53(10) . .
C12 N3 C6 111.04(10) . .
C7 C6 N3 114.72(11) . .
N3 C8 C9 115.46(12) . .
C11 C10 N3 114.70(12) . .
C13 C12 N3 115.06(12) . .
C20 N4 C18 110.87(11) . .
C20 N4 C16 106.52(11) . .
C18 N4 C16 111.50(11) . .
C20 N4 C14 110.86(11) . .
C18 N4 C14 106.44(10) . .
C16 N4 C14 110.72(11) . .
C15 C14 N4 115.51(12) . .
C17 C16 N4 114.91(13) . .
N4 C18 C19 114.46(13) . .
C21 C20 N4 115.39(13) . .

loop_
_geom_bond_atom_site_label_1
_geom_bond_atom_site_label_2
_geom_bond_distance
_geom_bond_site_symmetry_2
Cu1 N1 1.9160(10) 5
Cu1 N1 1.9160(10) .
Cu1 O1 1.9681(9) 5
Cu1 O1 1.9681(9) .
C1 O2 1.2408(16) .
C1 O1 1.2918(15) .
C1 C2 1.4770(16) 5
C2 N1 1.3507(16) .
C2 C3 1.3848(17) .
C2 C1 1.4770(16) 5
C3 C4 1.4012(17) .
C4 N2 1.3543(16) .
C4 C5 1.5051(16) .
C5 O3 1.2551(16) .
C5 O4 1.2575(16) .
N1 N2 1.3440(15) .
N3 C8 1.5142(18) .
N3 C10 1.5181(17) .
N3 C12 1.5211(17) .
N3 C6 1.5237(16) .
C6 C7 1.514(2) .
C8 C9 1.516(2) .
C10 C11 1.518(2) .
C12 C13 1.510(2) .
N4 C20 1.5151(18) .
N4 C18 1.5149(17) .
N4 C16 1.5194(18) .
N4 C14 1.5196(17) .
C14 C15 1.5125(18) .
C16 C17 1.507(2) .
C18 C19 1.516(2) .
C20 C21 1.508(2) .
